data_2236572
loop_
_publ_author_name
'Irrera, Simona'
'Portalone, Gustavo'

_publ_section_title
;
 4-Methoxybenzamidinium chloride monohydrate
;
_journal_coeditor_code QM2085
_journal_issue 11
_journal_name_full 'Acta Crystallographica Section E'
_journal_page_first o3083
_journal_paper_doi 10.1107/S1600536812041219
_journal_volume 68
_journal_year 2012
_chemical_formula_iupac 'C8 H11 N2 O 1+, Cl 1-, H2 O'
_chemical_formula_moiety 'C8 H11 N2 O 1+, Cl 1-, H2 O'
_chemical_formula_sum 'C8 H13 Cl N2 O2'
_chemical_formula_weight 204.65
_chemical_name_systematic
;
4-Methoxybenzamidinium chloride monohydrate
;
_space_group_IT_number 14
_symmetry_cell_setting monoclinic
_symmetry_space_group_name_Hall '-P 2ybc'
_symmetry_space_group_name_H-M 'P 1 21/c 1'
_atom_sites_solution_hydrogens geom
_atom_sites_solution_primary direct
_atom_sites_solution_secondary difmap
_audit_creation_method SHELXL-97
_cell_angle_alpha 90.00
_cell_angle_beta 99.820(6)
_cell_angle_gamma 90.00
_cell_formula_units_Z 4
_cell_length_a 11.3029(7)
_cell_length_b 9.3142(5)
_cell_length_c 9.9983(6)
_cell_measurement_reflns_used 3182
_cell_measurement_temperature 298(2)
_cell_measurement_theta_max 32.1792
_cell_measurement_theta_min 2.8387
_cell_volume 1037.17(11)
_computing_cell_refinement 'CrysAlis CCD (Oxford Diffraction, 2006)'
_computing_data_collection 'CrysAlis CCD (Oxford Diffraction, 2006)'
_computing_data_reduction 'CrysAlis RED (Oxford Diffraction, 2006)'
_computing_molecular_graphics 'ORTEP-3 for Windows (Farrugia, 1997)'
_computing_publication_material 'WinGX (Farrugia, 1999)'
_computing_structure_refinement 'SHELXL97 (Sheldrick, 2008)'
_computing_structure_solution 'SIR97 (Altomare <i>et al.</i>, 1999)'
_diffrn_ambient_temperature 298(2)
_diffrn_detector_area_resol_mean 16.0696
_diffrn_measured_fraction_theta_full 0.988
_diffrn_measured_fraction_theta_max 0.988
_diffrn_measurement_device_type 'Oxford Diffraction Xcalibur S CCD'
_diffrn_measurement_method '\w and \f'
_diffrn_radiation_monochromator graphite
_diffrn_radiation_source 'Enhance (Mo) X-ray Source'
_diffrn_radiation_type 'Mo K\a'
_diffrn_radiation_wavelength 0.71069
_diffrn_reflns_av_R_equivalents 0.0179
_diffrn_reflns_av_sigmaI/netI 0.0294
_diffrn_reflns_limit_h_max 13
_diffrn_reflns_limit_h_min -15
_diffrn_reflns_limit_k_max 13
_diffrn_reflns_limit_k_min -13
_diffrn_reflns_limit_l_max 14
_diffrn_reflns_limit_l_min -14
_diffrn_reflns_number 7158
_diffrn_reflns_theta_full 30.00
_diffrn_reflns_theta_max 30.00
_diffrn_reflns_theta_min 2.85
_exptl_absorpt_coefficient_mu 0.340
_exptl_absorpt_correction_T_max 0.9680
_exptl_absorpt_correction_T_min 0.9048
_exptl_absorpt_correction_type multi-scan
_exptl_absorpt_process_details
;
(CrysAlis RED; Oxford Diffraction, 2006)
;
_exptl_crystal_colour colourless
_exptl_crystal_density_diffrn 1.311
_exptl_crystal_density_method 'not measured'
_exptl_crystal_description tablets
_exptl_crystal_F_000 432
_exptl_crystal_size_max 0.30
_exptl_crystal_size_mid 0.27
_exptl_crystal_size_min 0.25
_refine_diff_density_max 0.221
_refine_diff_density_min -0.148
_refine_ls_extinction_method none
_refine_ls_goodness_of_fit_ref 0.966
_refine_ls_hydrogen_treatment mixed
_refine_ls_matrix_type full
_refine_ls_number_parameters 144
_refine_ls_number_reflns 2989
_refine_ls_number_restraints 0
_refine_ls_restrained_S_all 0.966
_refine_ls_R_factor_all 0.0771
_refine_ls_R_factor_gt 0.0429
_refine_ls_shift/su_max 0.000
_refine_ls_shift/su_mean 0.000
_refine_ls_structure_factor_coef Fsqd
_refine_ls_weighting_details 'calc w=1/[\s^2^(Fo^2^)+(0.0667P)^2^+0.0000P] where P=(Fo^2^+2Fc^2^)/3'
_refine_ls_weighting_scheme calc
_refine_ls_wR_factor_gt 0.1029
_refine_ls_wR_factor_ref 0.1134
_reflns_number_gt 1947
_reflns_number_total 2989
_reflns_threshold_expression I>2\s(I)
_cod_data_source_file qm2085.cif
_cod_data_source_block I
_cod_original_sg_symbol_H-M 'P 21/c'
_cod_database_code 2236572
_cod_database_fobs_code 2236572

loop_
_symmetry_equiv_pos_as_xyz
'x, y, z'
'-x, y+1/2, -z+1/2'
'-x, -y, -z'
'x, -y-1/2, z-1/2'

loop_
_atom_site_type_symbol
_atom_site_label
_atom_site_fract_x
_atom_site_fract_y
_atom_site_fract_z
_atom_site_U_iso_or_equiv
_atom_site_adp_type
_atom_site_calc_flag
_atom_site_refinement_flags
_atom_site_occupancy
_atom_site_symmetry_multiplicity
Cl Cl1 0.59874(3) 0.29686(5) 0.19860(4) 0.06143(17) Uani d . 1 1
O O1 0.02187(9) 0.02872(12) 0.72746(11) 0.0585(3) Uani d . 1 1
N N1 0.37553(14) 0.36637(18) 0.40096(17) 0.0577(4) Uani d . 1 1
H H1A 0.4215(18) 0.391(3) 0.351(2) 0.087(7) Uiso d . 1 1
H H1B 0.3457(16) 0.424(2) 0.4357(19) 0.070(7) Uiso d . 1 1
N N2 0.40806(13) 0.1372(2) 0.34687(16) 0.0609(4) Uani d . 1 1
H H2A 0.4716(18) 0.167(2) 0.300(2) 0.082(6) Uiso d . 1 1
H H2B 0.3898(16) 0.052(3) 0.3475(19) 0.077(7) Uiso d . 1 1
C C1 0.26509(11) 0.18152(15) 0.49586(13) 0.0400(3) Uani d . 1 1
C C2 0.17291(12) 0.26955(17) 0.52024(16) 0.0499(4) Uani d . 1 1
H H2 0.1669 0.3620 0.4847 0.060 Uiso calc R 1 1
C C3 0.08913(12) 0.22277(17) 0.59666(16) 0.0497(4) Uani d . 1 1
H H3 0.0273 0.2832 0.6120 0.060 Uiso calc R 1 1
C C4 0.09816(11) 0.08562(16) 0.64994(14) 0.0425(3) Uani d . 1 1
C C5 0.19078(12) -0.00346(17) 0.62752(15) 0.0489(4) Uani d . 1 1
H H5 0.1974 -0.0953 0.6645 0.059 Uiso calc R 1 1
C C6 0.27322(12) 0.04365(16) 0.55054(14) 0.0460(3) Uani d . 1 1
H H6 0.3348 -0.0171 0.5350 0.055 Uiso calc R 1 1
C C7 0.35238(11) 0.22994(17) 0.41160(14) 0.0460(4) Uani d . 1 1
C C8 -0.07725(14) 0.1140(2) 0.75071(19) 0.0684(5) Uani d . 1 1
H H8A -0.0482(3) 0.2006(11) 0.7969(13) 0.103 Uiso calc R 1 1
H H8B -0.1241(9) 0.0612(8) 0.8055(12) 0.103 Uiso calc R 1 1
H H8C -0.1263(8) 0.1375(12) 0.6654(9) 0.103 Uiso calc R 1 1
O O2W 0.27853(14) 0.61140(16) 0.50438(18) 0.0783(4) Uani d . 1 1
H HWA 0.319(3) 0.631(4) 0.579(3) 0.155(14) Uiso d . 1 1
H HWB 0.3124(17) 0.667(2) 0.452(2) 0.077(6) Uiso d . 1 1

loop_
_atom_site_aniso_label
_atom_site_aniso_U_11
_atom_site_aniso_U_22
_atom_site_aniso_U_33
_atom_site_aniso_U_12
_atom_site_aniso_U_13
_atom_site_aniso_U_23
Cl1 0.0604(3) 0.0699(3) 0.0594(3) -0.00364(19) 0.02536(19) 0.0085(2)
O1 0.0518(6) 0.0581(7) 0.0737(7) 0.0039(5) 0.0337(5) 0.0110(6)
N1 0.0595(8) 0.0550(9) 0.0642(9) -0.0047(7) 0.0267(7) 0.0125(8)
N2 0.0583(8) 0.0688(11) 0.0628(9) -0.0090(8) 0.0311(7) -0.0027(8)
C1 0.0358(6) 0.0472(8) 0.0373(7) -0.0039(6) 0.0072(5) 0.0001(6)
C2 0.0510(8) 0.0403(8) 0.0604(9) 0.0036(6) 0.0156(7) 0.0089(7)
C3 0.0437(7) 0.0463(9) 0.0629(9) 0.0077(6) 0.0195(6) 0.0020(7)
C4 0.0384(6) 0.0464(8) 0.0443(7) -0.0017(6) 0.0117(5) 0.0002(6)
C5 0.0496(7) 0.0421(8) 0.0584(9) 0.0047(7) 0.0191(6) 0.0082(7)
C6 0.0420(7) 0.0449(8) 0.0541(8) 0.0078(6) 0.0167(6) 0.0032(7)
C7 0.0405(7) 0.0559(10) 0.0420(7) -0.0040(6) 0.0084(6) 0.0045(7)
C8 0.0503(8) 0.0838(13) 0.0787(12) 0.0101(8) 0.0329(8) 0.0039(10)
O2W 0.1035(11) 0.0605(8) 0.0747(10) -0.0175(8) 0.0258(9) 0.0015(7)

loop_
_atom_type_symbol
_atom_type_description
_atom_type_scat_dispersion_real
_atom_type_scat_dispersion_imag
_atom_type_scat_source
C C 0.0033 0.0016 'International Tables Vol C Tables 4.2.6.8 and 6.1.1.4'
H H 0.0000 0.0000 'International Tables Vol C Tables 4.2.6.8 and 6.1.1.4'
N N 0.0061 0.0033 'International Tables Vol C Tables 4.2.6.8 and 6.1.1.4'
O O 0.0106 0.0060 'International Tables Vol C Tables 4.2.6.8 and 6.1.1.4'
Cl Cl 0.1484 0.1585 'International Tables Vol C Tables 4.2.6.8 and 6.1.1.4'

loop_
_geom_angle_atom_site_label_1
_geom_angle_atom_site_label_2
_geom_angle_atom_site_label_3
_geom_angle
C4 O1 C8 117.92(13)
C7 N1 H1A 119.0(17)
C7 N1 H1B 123.3(15)
H1A N1 H1B 118(2)
C7 N2 H2A 120.7(11)
C7 N2 H2B 119.6(14)
H2A N2 H2B 119.7(18)
C2 C1 C6 118.68(12)
C2 C1 C7 121.24(13)
C6 C1 C7 120.07(12)
C1 C2 C3 121.24(14)
C1 C2 H2 119.4
C3 C2 H2 119.4
C4 C3 C2 119.43(13)
C4 C3 H3 120.3
C2 C3 H3 120.3
O1 C4 C3 124.57(12)
O1 C4 C5 115.41(13)
C3 C4 C5 120.02(12)
C6 C5 C4 120.14(14)
C6 C5 H5 119.9
C4 C5 H5 119.9
C5 C6 C1 120.49(12)
C5 C6 H6 119.8
C1 C6 H6 119.8
N2 C7 N1 118.95(15)
N2 C7 C1 120.53(15)
N1 C7 C1 120.52(15)
O1 C8 H8A 109.5
O1 C8 H8B 109.5
H8A C8 H8B 109.5
O1 C8 H8C 109.5
H8A C8 H8C 109.5
H8B C8 H8C 109.5
HWA O2W HWB 100(3)

loop_
_geom_bond_atom_site_label_1
_geom_bond_atom_site_label_2
_geom_bond_distance
O1 C4 1.3613(16)
O1 C8 1.4243(18)
N1 C7 1.305(2)
N1 H1A 0.81(2)
N1 H1B 0.75(2)
N2 C7 1.304(2)
N2 H2A 0.96(2)
N2 H2B 0.82(2)
C1 C2 1.3798(19)
C1 C6 1.3926(19)
C1 C7 1.4731(18)
C2 C3 1.385(2)
C2 H2 0.9300
C3 C4 1.381(2)
C3 H3 0.9300
C4 C5 1.3837(19)
C5 C6 1.3776(19)
C5 H5 0.9300
C6 H6 0.9300
C8 H8A 0.9596
C8 H8B 0.9596
C8 H8C 0.9596
O2W HWA 0.82(3)
O2W HWB 0.87(2)

loop_
_geom_hbond_atom_site_label_D
_geom_hbond_atom_site_label_H
_geom_hbond_atom_site_label_A
_geom_hbond_site_symmetry_A
_geom_hbond_distance_DH
_geom_hbond_distance_HA
_geom_hbond_distance_DA
_geom_hbond_angle_DHA
N1 H1A Cl1 . 0.81(2) 2.85(2) 3.5523(18) 145(2)
N1 H1B O2W . 0.75(2) 2.06(2) 2.805(2) 168(2)
N2 H2A Cl1 . 0.96(2) 2.25(2) 3.1850(16) 164.4(16)
N2 H2B Cl1 2_645 0.82(2) 2.43(2) 3.201(2) 157.5(18)
O2W HWA Cl1 3_666 0.82(3) 2.36(3) 3.1731(18) 170(3)
O2W HWB Cl1 2_655 0.87(2) 2.29(2) 3.1603(17) 174.8(19)

loop_
_geom_torsion_atom_site_label_1
_geom_torsion_atom_site_label_2
_geom_torsion_atom_site_label_3
_geom_torsion_atom_site_label_4
_geom_torsion
C6 C1 C2 C3 -0.4(2)
C7 C1 C2 C3 178.39(14)
C1 C2 C3 C4 0.2(2)
C8 O1 C4 C3 2.8(2)
C8 O1 C4 C5 -178.22(14)
C2 C3 C4 O1 179.33(14)
C2 C3 C4 C5 0.4(2)
O1 C4 C5 C6 -179.90(14)
C3 C4 C5 C6 -0.9(2)
C4 C5 C6 C1 0.7(2)
C2 C1 C6 C5 -0.1(2)
C7 C1 C6 C5 -178.88(14)
C2 C1 C7 N2 -153.81(15)
C6 C1 C7 N2 25.0(2)
C2 C1 C7 N1 26.4(2)
C6 C1 C7 N1 -154.78(15)

loop_
_cod_related_entry_id
_cod_related_entry_database
_cod_related_entry_code
1 ChemSpider 30658147
